data_7216300
loop_
_publ_author_name
'Arrais, Aldo'
'Boccaleri, Enrico'
'Croce, Gianluca'
'Milanesio, Marco'
'Orlando, Roberto'
'Diana, Eliano'

_publ_section_title
;
 Synthesis, structural and spectroscopic study of the donor?acceptor
 complexes between fluorene and D2h cyano molecular building
 blocksElectronic supplementary information (ESI) available: The 6 model
 structures 1a, 1b, 2a, 2b, 3a and 3b after periodic full geometry
 optimisation have been submitted in MOLDRAW format. See
 http://www.rsc.org/suppdata/ce/b3/b308380b/
;
_journal_issue 68
_journal_name_full CrystEngComm
_journal_page_first 388
_journal_paper_doi 10.1039/b308380b
_journal_volume 5
_journal_year 2003
_chemical_formula_sum 'C23 H12 N4'
_chemical_formula_weight 344.37
_chemical_name_common 'Fluorene-tetracyanobenzene complex'
_chemical_name_systematic
;
?
;
_space_group_IT_number 2
_symmetry_cell_setting triclinic
_symmetry_space_group_name_Hall '-P 1'
_symmetry_space_group_name_H-M 'P -1'
_atom_sites_solution_hydrogens geom
_atom_sites_solution_primary direct
_atom_sites_solution_secondary difmap
_audit_creation_method SHELXL-97
_cell_angle_alpha 106.13(2)
_cell_angle_beta 93.94(2)
_cell_angle_gamma 91.53(2)
_cell_formula_units_Z 1
_cell_length_a 7.416(9)
_cell_length_b 8.074(9)
_cell_length_c 8.118(9)
_cell_measurement_temperature 293
_cell_volume 465.3(9)
_computing_cell_refinement 'Bruker AXS, SMART32, Version 5.618, 2000'
_computing_data_collection 'Bruker AXS, SMART32, Version 5.618, 2000'
_computing_data_reduction 'Bruker AXS, SAINTplus NT, Version 6.02a, 1999'
_computing_molecular_graphics 'XP in SHELXTL NT ver. 5.1  (Bruker AXS, 1998)'
_computing_publication_material 'XP in SHELXTL NT ver. 5.1  (Bruker AXS, 1998)'
_computing_structure_refinement 'SHELXL-97 (Sheldrick, 1997)'
_computing_structure_solution 'SIR-97 (Giacovazzo, 1999)'
_diffrn_ambient_temperature 293
_diffrn_measured_fraction_theta_full 0.883
_diffrn_measured_fraction_theta_max 0.883
_diffrn_measurement_device_type 'Brucker P4 diffractometer with SMART CCD camera'
_diffrn_radiation_monochromator graphite
_diffrn_radiation_source 'fine-focus sealed tube'
_diffrn_radiation_type MoK\a
_diffrn_radiation_wavelength 0.71073
_diffrn_reflns_av_R_equivalents 0.2196
_diffrn_reflns_av_sigmaI/netI 0.1489
_diffrn_reflns_limit_h_max 7
_diffrn_reflns_limit_h_min -7
_diffrn_reflns_limit_k_max 8
_diffrn_reflns_limit_k_min -8
_diffrn_reflns_limit_l_max 8
_diffrn_reflns_limit_l_min -8
_diffrn_reflns_number 3286
_diffrn_reflns_theta_full 21.96
_diffrn_reflns_theta_max 21.96
_diffrn_reflns_theta_min 2.62
_exptl_absorpt_coefficient_mu 0.075
_exptl_absorpt_correction_T_max 1.000
_exptl_absorpt_correction_T_min 0.861
_exptl_absorpt_correction_type 'SADABS in Bruker AXS, SAINTplus NT, Version 6.02a, 1999'
_exptl_crystal_colour Yellow
_exptl_crystal_density_diffrn 1.229
_exptl_crystal_density_method 'not measured'
_exptl_crystal_description Needle
_exptl_crystal_F_000 178
_exptl_crystal_size_max 0.18
_exptl_crystal_size_mid 0.15
_exptl_crystal_size_min 0.06
_refine_diff_density_max 0.329
_refine_diff_density_min -0.468
_refine_diff_density_rms 0.117
_refine_ls_extinction_method none
_refine_ls_goodness_of_fit_ref 1.025
_refine_ls_hydrogen_treatment mixed
_refine_ls_matrix_type full
_refine_ls_number_parameters 119
_refine_ls_number_reflns 1008
_refine_ls_number_restraints 3
_refine_ls_restrained_S_all 1.028
_refine_ls_R_factor_all 0.1860
_refine_ls_R_factor_gt 0.1381
_refine_ls_shift/su_max 0.001
_refine_ls_shift/su_mean 0.000
_refine_ls_structure_factor_coef Fsqd
_refine_ls_weighting_details 'calc w=1/[\s^2^(Fo^2^)+(0.2800P)^2^+0.0200P] where P=(Fo^2^+2Fc^2^)/3'
_refine_ls_weighting_scheme calc
_refine_ls_wR_factor_gt 0.3500
_refine_ls_wR_factor_ref 0.3893
_reflns_number_gt 593
_reflns_number_total 1008
_reflns_threshold_expression >2sigma(I)
_cod_data_source_file b308380b.txt
_cod_data_source_block ald3-fin
_cod_depositor_comments
;
The following automatic conversions were performed:

'_symmetry_cell_setting' value 'Triclinic' changed to 'triclinic'
according to
/usr/data/users/saulius/automatic-downloads/retrospective/RSC/lib/dictionaries/cif_core.dic
dictionary named 'cif_core.dic' version 2.4.2 from 2011-04-26.

Automatic conversion script
Id: cif_fix_values 2281 2013-09-26 08:29:07Z andrius 
;
_cod_original_sg_symbol_H-M P-1
_cod_database_code 7216300

loop_
_symmetry_equiv_pos_as_xyz
'x, y, z'
'-x, -y, -z'

loop_
_atom_site_label
_atom_site_type_symbol
_atom_site_fract_x
_atom_site_fract_y
_atom_site_fract_z
_atom_site_U_iso_or_equiv
_atom_site_adp_type
_atom_site_occupancy
_atom_site_symmetry_multiplicity
_atom_site_calc_flag
_atom_site_refinement_flags
_atom_site_disorder_assembly
_atom_site_disorder_group
N1 N 0.3592(11) 0.8075(9) 0.4894(10) 0.081(3) Uani 1 1 d . . .
N2 N 0.3523(11) 0.4897(9) 0.8066(9) 0.081(3) Uani 1 1 d . . .
C1 C 0.4515(10) 0.9307(8) 0.8215(9) 0.050(2) Uani 1 1 d . . .
C2 C 0.4011(11) 0.8603(9) 0.6365(10) 0.061(3) Uani 1 1 d . . .
C3 C 0.5068(10) 1.1079(8) 0.8895(9) 0.054(2) Uani 1 1 d . . .
H3A H 0.5133 1.1782 0.8165 0.065 Uiso 1 1 calc R . .
C4 C 0.4480(10) 0.8225(8) 0.9316(9) 0.052(2) Uani 1 1 d . . .
C5 C 0.3946(11) 0.6340(10) 0.8608(9) 0.058(2) Uani 1 1 d . . .
C6 C 0.953(4) 0.917(3) 0.919(3) 0.099(11) Uiso 0.50 1 d PD . 1
C7 C 0.8417(15) 0.6501(17) 0.6545(18) 0.106(4) Uani 1 1 d . A 1
H7A H 0.7988 0.5587 0.5610 0.127 Uiso 1 1 calc R A 1
C8 C 0.914(12) 0.752(6) 0.930(13) 0.36(6) Uiso 0.50 1 d PD . 1
C9 C 0.8669(15) 0.6254(14) 0.812(2) 0.117(5) Uani 1 1 d . A 1
H9A H 0.8488 0.5172 0.8297 0.140 Uiso 1 1 calc R A 1
C10 C 0.8805(16) 0.816(2) 0.6306(17) 0.123(5) Uani 1 1 d . A 1
H10A H 0.8630 0.8295 0.5207 0.148 Uiso 1 1 calc R A 1
C11 C 0.9382(17) 0.9448(18) 0.754(2) 0.039(4) Uiso 0.50 1 d PD A 1
C12 C 1.007(2) 1.147(2) 0.840(3) 0.083(5) Uiso 0.50 1 d PD . 1
H12A H 0.9074 1.2116 0.8157 0.100 Uiso 0.50 1 d P B 1
H12B H 1.1038 1.1669 0.7813 0.100 Uiso 0.50 1 d P C 1
C6' C 0.961(2) 0.855(3) 0.962(2) 0.059(5) Uiso 0.50 1 d P . 2
C8' C 0.926(2) 0.743(2) 0.958(2) 0.049(4) Uiso 0.50 1 d P D 2
C11' C 0.973(2) 0.958(2) 0.863(3) 0.054(4) Uiso 0.50 1 d P . 2

loop_
_atom_site_aniso_label
_atom_site_aniso_U_11
_atom_site_aniso_U_22
_atom_site_aniso_U_33
_atom_site_aniso_U_23
_atom_site_aniso_U_13
_atom_site_aniso_U_12
N1 0.140(7) 0.065(5) 0.033(5) 0.005(4) 0.002(4) 0.001(4)
N2 0.143(7) 0.031(4) 0.063(6) 0.008(3) -0.008(4) -0.005(4)
C1 0.090(6) 0.037(4) 0.023(5) 0.008(3) -0.002(3) 0.013(3)
C2 0.116(7) 0.034(4) 0.033(6) 0.006(4) 0.009(4) 0.011(4)
C3 0.104(6) 0.037(4) 0.020(5) 0.009(3) -0.004(4) 0.001(4)
C4 0.090(6) 0.030(4) 0.038(5) 0.010(4) 0.009(4) 0.013(3)
C5 0.103(7) 0.043(5) 0.032(5) 0.017(4) 0.005(4) 0.009(4)
C7 0.120(9) 0.100(9) 0.074(9) -0.014(8) 0.000(7) 0.006(7)
C9 0.106(9) 0.070(8) 0.188(18) 0.057(9) 0.016(9) 0.028(6)
C10 0.107(9) 0.199(15) 0.091(10) 0.076(11) 0.037(7) 0.046(9)

loop_
_atom_type_symbol
_atom_type_description
_atom_type_scat_dispersion_real
_atom_type_scat_dispersion_imag
_atom_type_scat_source
C C 0.0033 0.0016 'International Tables Vol C Tables 4.2.6.8 and 6.1.1.4'
H H 0.0000 0.0000 'International Tables Vol C Tables 4.2.6.8 and 6.1.1.4'
N N 0.0061 0.0033 'International Tables Vol C Tables 4.2.6.8 and 6.1.1.4'

loop_
_geom_angle_atom_site_label_1
_geom_angle_atom_site_label_2
_geom_angle_atom_site_label_3
_geom_angle
_geom_angle_site_symmetry_1
_geom_angle_site_symmetry_3
C4 C1 C3 120.0(6) . .
C4 C1 C2 120.3(6) . .
C3 C1 C2 119.7(6) . .
N1 C2 C1 178.6(8) . .
C4 C3 C1 120.0(7) 2_677 .
C1 C4 C3 120.0(6) . 2_677
C1 C4 C5 120.5(6) . .
C3 C4 C5 119.5(6) 2_677 .
N2 C5 C4 179.5(8) . .
C8 C6 C11 118(5) . .
C8 C6 C6 126(5) . 2_777
C11 C6 C6 116(2) . 2_777
C9 C7 C10 120.4(11) . .
C9 C8 C6 127(7) . .
C9 C8 C12 151(4) . 2_777
C6 C8 C12 82(4) . 2_777
C8 C9 C7 117(3) . .
C11 C10 C7 122.3(13) . .
C10 C11 C6 116.0(15) . .
C10 C11 C12 154.2(14) . .
C6 C11 C12 89.7(13) . .
C11 C12 C8 126.3(16) . 2_777
C8' C6' C11' 141(2) . .
C8' C6' C11' 133(2) . 2_777
C11' C6' C11' 85.9(17) . 2_777
C6' C11' C6' 94.1(17) . 2_777

loop_
_geom_bond_atom_site_label_1
_geom_bond_atom_site_label_2
_geom_bond_distance
_geom_bond_site_symmetry_2
N1 C2 1.167(10) .
N2 C5 1.152(8) .
C1 C4 1.413(11) .
C1 C3 1.421(10) .
C1 C2 1.468(11) .
C3 C4 1.417(10) 2_677
C4 C3 1.417(10) 2_677
C4 C5 1.501(10) .
C6 C8 1.390(16) .
C6 C11 1.417(15) .
C6 C6 1.68(5) 2_777
C7 C9 1.352(17) .
C7 C10 1.428(19) .
C8 C9 1.21(8) .
C8 C12 1.86(10) 2_777
C10 C11 1.270(18) .
C11 C12 1.64(2) .
C12 C8 1.86(10) 2_777
C6' C8' 0.92(2) .
C6' C11' 1.32(4) .
C6' C11' 1.79(3) 2_777
C11' C6' 1.79(3) 2_777
